data_7160119
loop_
_publ_author_name
'Gao, Guiya'
'Xie, Keyi'
'Shi, Minghui'
'Gao, Tao'
'Wang, Zedong'
'Zhang, Congcong'
'Wang, Zhentao'

_publ_section_title
;
 Direct trifluoromethylselenolations of electron-rich (hetero)aromatic
 rings with <i>N</i>-trifluoromethylselenolating saccharin.
;
_journal_issue 37
_journal_name_full 'Organic &amp; biomolecular chemistry'
_journal_page_first 7707
_journal_page_last 7714
_journal_paper_doi 10.1039/d4ob01134a
_journal_volume 22
_journal_year 2024
_chemical_absolute_configuration unk
_chemical_formula_sum 'C24 H23 Cl2 F3 O8 Se'
_chemical_formula_weight 646.28
_space_group_crystal_system orthorhombic
_space_group_IT_number 19
_space_group_name_Hall 'P 2ac 2ab'
_space_group_name_H-M_alt 'P 21 21 21'
_atom_sites_solution_hydrogens geom
_audit_creation_method SHELXL-2014/7
_audit_update_record
;
2024-06-17 deposited with the CCDC.	2024-08-28 downloaded from the CCDC.
;
_cell_angle_alpha 90
_cell_angle_beta 90
_cell_angle_gamma 90
_cell_formula_units_Z 4
_cell_length_a 11.7699(17)
_cell_length_b 13.869(2)
_cell_length_c 16.099(2)
_cell_measurement_reflns_used 3088
_cell_measurement_temperature 296(2)
_cell_measurement_theta_max 20.03
_cell_measurement_theta_min 2.27
_cell_volume 2627.9(6)
_computing_cell_refinement 'Bruker SMART'
_computing_data_collection 'Bruker SMART'
_computing_data_reduction 'Bruker SAINT'
_computing_molecular_graphics 'Bruker SHELXTL'
_computing_publication_material 'Bruker SHELXTL'
_computing_structure_refinement 'SHELXL-2014/7 (Sheldrick, 2014)'
_computing_structure_solution 'Bruker SHELXTL'
_diffrn_ambient_temperature 296(2)
_diffrn_measured_fraction_theta_full 0.995
_diffrn_measured_fraction_theta_max 0.995
_diffrn_measurement_device_type 'CCD area detector'
_diffrn_measurement_method 'phi and omega scans'
_diffrn_radiation_type MoK\a
_diffrn_radiation_wavelength 0.71073
_diffrn_reflns_av_R_equivalents 0.0418
_diffrn_reflns_av_unetI/netI 0.0734
_diffrn_reflns_Laue_measured_fraction_full 0.995
_diffrn_reflns_Laue_measured_fraction_max 0.995
_diffrn_reflns_limit_h_max 13
_diffrn_reflns_limit_h_min -13
_diffrn_reflns_limit_k_max 16
_diffrn_reflns_limit_k_min -15
_diffrn_reflns_limit_l_max 19
_diffrn_reflns_limit_l_min -13
_diffrn_reflns_number 13444
_diffrn_reflns_point_group_measured_fraction_full 0.995
_diffrn_reflns_point_group_measured_fraction_max 0.995
_diffrn_reflns_theta_full 24.999
_diffrn_reflns_theta_max 24.999
_diffrn_reflns_theta_min 2.926
_exptl_absorpt_coefficient_mu 1.700
_exptl_absorpt_correction_type none
_exptl_crystal_colour COLORLESS
_exptl_crystal_density_diffrn 1.633
_exptl_crystal_description BLOCK
_exptl_crystal_F_000 1304
_exptl_crystal_size_max 0.240
_exptl_crystal_size_mid 0.210
_exptl_crystal_size_min 0.190
_refine_diff_density_max 0.459
_refine_diff_density_min -0.422
_refine_diff_density_rms 0.054
_refine_ls_abs_structure_details
; 
 Flack x determined using 1238 quotients [(I+)-(I-)]/[(I+)+(I-)] 
 (Parsons, Flack and Wagner, Acta Cryst. B69 (2013) 249-259). 
;
_refine_ls_abs_structure_Flack -0.001(7)
_refine_ls_extinction_method none
_refine_ls_goodness_of_fit_ref 0.905
_refine_ls_hydrogen_treatment constr
_refine_ls_matrix_type full
_refine_ls_number_parameters 347
_refine_ls_number_reflns 4601
_refine_ls_number_restraints 0
_refine_ls_restrained_S_all 0.905
_refine_ls_R_factor_all 0.0613
_refine_ls_R_factor_gt 0.0405
_refine_ls_shift/su_max 0.001
_refine_ls_shift/su_mean 0.000
_refine_ls_structure_factor_coef Fsqd
_refine_ls_weighting_details 'w=1/[\s^2^(Fo^2^)+(0.0531P)^2^] where P=(Fo^2^+2Fc^2^)/3'
_refine_ls_weighting_scheme calc
_refine_ls_wR_factor_gt 0.0921
_refine_ls_wR_factor_ref 0.0998
_reflns_Friedel_coverage 0.766
_reflns_Friedel_fraction_full 0.995
_reflns_Friedel_fraction_max 0.995
_reflns_number_gt 3562
_reflns_number_total 4601
_reflns_threshold_expression 'I > 2\s(I)'
_cod_data_source_file d4ob01134a2.cif
_cod_data_source_block 1_CCDC2
_cod_depositor_comments 'Adding full bibliography for 7160117--7160120.cif.'
_cod_original_cell_volume 2627.9(7)
_cod_database_code 7160119
_shelx_shelxl_version_number 2014/7
_shelx_space_group_comment
; 
The symmetry employed for this shelxl refinement is uniquely defined 
by the following loop, which should always be used as a source of 
symmetry information in preference to the above space-group names. 
They are only intended as comments. 
;
_shelx_estimated_absorpt_t_min 0.686
_shelx_estimated_absorpt_t_max 0.738

loop_
_space_group_symop_operation_xyz
'x, y, z'
'-x+1/2, -y, z+1/2'
'-x, y+1/2, -z+1/2'
'x+1/2, -y+1/2, -z'

loop_
_atom_site_label
_atom_site_type_symbol
_atom_site_fract_x
_atom_site_fract_y
_atom_site_fract_z
_atom_site_U_iso_or_equiv
_atom_site_adp_type
_atom_site_occupancy
_atom_site_site_symmetry_order
_atom_site_calc_flag
_atom_site_refinement_flags_posn
_atom_site_refinement_flags_adp
_atom_site_refinement_flags_occupancy
_atom_site_disorder_assembly
_atom_site_disorder_group
Se1 Se 0.87462(5) 0.60169(4) 0.55105(4) 0.0482(2) Uani 1 1 d . . . . .
Cl2 Cl 0.4669(2) 0.0549(2) 0.75908(16) 0.1016(8) Uani 1 1 d . . . . .
Cl1 Cl 0.6775(3) -0.0504(2) 0.7173(2) 0.1306(12) Uani 1 1 d . . . . .
O2 O 0.2875(3) 0.5403(3) 0.5464(3) 0.0580(11) Uani 1 1 d . . . . .
O4 O 0.9024(3) 0.2835(3) 0.4043(3) 0.0528(11) Uani 1 1 d . . . . .
O1 O 0.2113(3) 0.4186(3) 0.4652(3) 0.0541(12) Uani 1 1 d . . . . .
O7 O 0.8367(4) 0.3966(4) 0.8206(2) 0.0625(13) Uani 1 1 d . . . . .
O3 O 0.5380(4) 0.1928(3) 0.3826(3) 0.0549(12) Uani 1 1 d . . . . .
H3 H 0.5229 0.1764 0.4303 0.082 Uiso 1 1 calc R U . . .
O8 O 0.9189(4) 0.5464(3) 0.7293(3) 0.0572(12) Uani 1 1 d . . . . .
O5 O 0.9471(3) 0.4186(4) 0.4692(3) 0.0592(13) Uani 1 1 d . . . . .
O6 O 0.6713(5) 0.2728(3) 0.7494(3) 0.0653(14) Uani 1 1 d . . . . .
C9 C 0.7053(5) 0.2865(4) 0.4202(3) 0.0348(13) Uani 1 1 d . . . . .
H9 H 0.7018 0.2593 0.4763 0.042 Uiso 1 1 calc R U . . .
C8 C 0.5875(5) 0.2860(4) 0.3834(4) 0.0369(13) Uani 1 1 d . . . . .
H8 H 0.5940 0.3075 0.3256 0.044 Uiso 1 1 calc R U . . .
C12 C 0.7506(4) 0.3883(4) 0.4255(3) 0.0338(13) Uani 1 1 d . . . . .
H12 H 0.7410 0.4173 0.3705 0.041 Uiso 1 1 calc R U . . .
C16 C 0.7170(6) 0.3487(4) 0.7055(4) 0.0431(15) Uani 1 1 d . . . . .
C18 C 0.8435(5) 0.4841(4) 0.6940(4) 0.0412(15) Uani 1 1 d . . . . .
C13 C 0.6861(4) 0.4518(4) 0.4869(3) 0.0318(12) Uani 1 1 d . . . . .
H13 H 0.7010 0.5191 0.4719 0.038 Uiso 1 1 calc R U . . .
C4 C 0.5586(4) 0.4342(4) 0.4764(3) 0.0310(13) Uani 1 1 d . . . . .
C7 C 0.3281(5) 0.4151(4) 0.4618(4) 0.0407(14) Uani 1 1 d . . . . .
C14 C 0.7244(4) 0.4378(4) 0.5765(3) 0.0305(12) Uani 1 1 d . . . . .
C11 C 0.8763(6) 0.3697(4) 0.4367(4) 0.0440(14) Uani 1 1 d . . . . .
C3 C 0.4879(5) 0.4996(4) 0.5169(4) 0.0386(14) Uani 1 1 d . . . . .
H3A H 0.5180 0.5496 0.5485 0.046 Uiso 1 1 calc R U . . .
C5 C 0.5132(5) 0.3593(4) 0.4292(3) 0.0308(13) Uani 1 1 d . . . . .
C17 C 0.7996(5) 0.4072(5) 0.7400(3) 0.0431(14) Uani 1 1 d . . . . .
C2 C 0.3734(5) 0.4884(4) 0.5089(3) 0.0395(13) Uani 1 1 d . . . . .
F1 F 0.8213(6) 0.7868(3) 0.5616(4) 0.128(2) Uani 1 1 d . . . . .
F3 F 0.6787(5) 0.7010(4) 0.5786(5) 0.137(2) Uani 1 1 d . . . . .
C15 C 0.6815(5) 0.3647(4) 0.6243(3) 0.0374(14) Uani 1 1 d . . . . .
H15 H 0.6265 0.3243 0.6016 0.045 Uiso 1 1 calc R U . . .
C10 C 0.7994(5) 0.2371(5) 0.3729(4) 0.0466(15) Uani 1 1 d . . . . .
H10A H 0.8002 0.1684 0.3842 0.056 Uiso 1 1 calc R U . . .
H10B H 0.7913 0.2471 0.3136 0.056 Uiso 1 1 calc R U . . .
C6 C 0.3950(5) 0.3504(4) 0.4218(4) 0.0397(15) Uani 1 1 d . . . . .
H6 H 0.3632 0.3013 0.3901 0.048 Uiso 1 1 calc R U . . .
F2 F 0.7938(8) 0.7201(4) 0.6737(4) 0.150(3) Uani 1 1 d . . . . .
C19 C 0.8052(5) 0.5010(4) 0.6127(3) 0.0360(13) Uani 1 1 d . . . . .
C23 C 0.7879(7) 0.7077(6) 0.5962(5) 0.066(2) Uani 1 1 d . . . . .
C1 C 0.1857(5) 0.5033(5) 0.5111(5) 0.0606(19) Uani 1 1 d . . . . .
H1A H 0.1519 0.5511 0.4747 0.073 Uiso 1 1 calc R U . . .
H1B H 0.1317 0.4884 0.5547 0.073 Uiso 1 1 calc R U . . .
C22 C 1.0299(6) 0.5096(6) 0.7435(5) 0.077(2) Uani 1 1 d . . . . .
H22A H 1.0491 0.4646 0.7004 0.116 Uiso 1 1 calc R U . . .
H22B H 1.0322 0.4777 0.7963 0.116 Uiso 1 1 calc R U . . .
H22C H 1.0835 0.5618 0.7433 0.116 Uiso 1 1 calc R U . . .
C21 C 0.8946(9) 0.3089(6) 0.8385(5) 0.098(3) Uani 1 1 d . . . . .
H21A H 0.9496 0.2963 0.7959 0.147 Uiso 1 1 calc R U . . .
H21B H 0.8408 0.2569 0.8406 0.147 Uiso 1 1 calc R U . . .
H21C H 0.9323 0.3143 0.8912 0.147 Uiso 1 1 calc R U . . .
C011 C 0.6040(10) 0.0572(7) 0.7173(8) 0.121(4) Uani 1 1 d . . . . .
H01A H 0.5989 0.0799 0.6604 0.145 Uiso 1 1 calc R U . . .
H01B H 0.6483 0.1042 0.7480 0.145 Uiso 1 1 calc R U . . .
C20 C 0.6004(10) 0.2980(7) 0.8159(6) 0.117(4) Uani 1 1 d . . . . .
H20A H 0.5256 0.3118 0.7954 0.175 Uiso 1 1 calc R U . . .
H20B H 0.6304 0.3540 0.8432 0.175 Uiso 1 1 calc R U . . .
H20C H 0.5968 0.2454 0.8546 0.175 Uiso 1 1 calc R U . . .

loop_
_atom_site_aniso_label
_atom_site_aniso_U_11
_atom_site_aniso_U_22
_atom_site_aniso_U_33
_atom_site_aniso_U_23
_atom_site_aniso_U_13
_atom_site_aniso_U_12
Se1 0.0403(3) 0.0535(3) 0.0507(4) -0.0036(3) 0.0011(3) -0.0117(3)
Cl2 0.107(2) 0.1180(18) 0.0803(15) 0.0162(15) 0.0163(14) -0.0207(15)
Cl1 0.116(2) 0.1081(19) 0.167(3) 0.057(2) -0.010(2) 0.0134(18)
O2 0.033(2) 0.060(3) 0.082(3) -0.004(3) 0.008(3) 0.007(2)
O4 0.041(3) 0.068(3) 0.049(3) -0.007(2) 0.0051(19) 0.016(2)
O1 0.025(2) 0.064(3) 0.073(3) 0.008(3) -0.003(2) -0.003(2)
O7 0.088(3) 0.066(3) 0.033(2) -0.007(2) -0.017(2) 0.021(3)
O3 0.063(3) 0.045(2) 0.058(3) -0.010(2) 0.005(3) -0.012(2)
O8 0.056(3) 0.060(3) 0.055(3) -0.020(2) -0.025(2) 0.002(2)
O5 0.027(2) 0.090(3) 0.061(3) -0.016(3) 0.000(2) 0.000(2)
O6 0.099(4) 0.060(3) 0.037(2) 0.010(2) 0.006(3) -0.006(3)
C9 0.038(3) 0.039(3) 0.028(3) 0.001(2) -0.003(2) 0.003(3)
C8 0.038(3) 0.041(3) 0.032(3) -0.003(3) -0.001(2) -0.009(2)
C12 0.028(3) 0.046(3) 0.027(3) 0.004(3) -0.005(2) 0.000(3)
C16 0.051(4) 0.042(3) 0.036(3) -0.002(3) 0.004(3) 0.006(3)
C18 0.039(3) 0.045(3) 0.040(4) -0.015(3) -0.010(3) 0.010(3)
C13 0.031(3) 0.036(3) 0.028(3) -0.002(2) 0.000(2) 0.001(2)
C4 0.025(3) 0.033(3) 0.036(3) 0.005(2) -0.005(2) 0.000(2)
C7 0.031(3) 0.048(4) 0.043(3) 0.013(3) -0.002(3) -0.001(3)
C14 0.027(3) 0.036(3) 0.029(3) -0.004(2) -0.002(2) 0.004(2)
C11 0.037(3) 0.063(4) 0.032(3) 0.001(3) 0.000(3) 0.008(3)
C3 0.034(3) 0.039(3) 0.042(3) -0.003(3) 0.000(3) -0.001(3)
C5 0.030(3) 0.036(3) 0.027(3) 0.006(2) -0.003(2) 0.000(2)
C17 0.052(4) 0.049(4) 0.028(3) -0.007(3) -0.011(3) 0.017(3)
C2 0.032(3) 0.044(3) 0.042(3) 0.003(3) 0.002(3) 0.005(3)
F1 0.161(5) 0.052(3) 0.171(6) 0.027(4) 0.024(5) -0.002(3)
F3 0.068(3) 0.115(4) 0.227(7) -0.050(5) -0.001(4) 0.025(3)
C15 0.038(3) 0.042(3) 0.032(3) -0.002(3) -0.001(3) -0.001(3)
C10 0.051(4) 0.056(4) 0.034(3) -0.001(3) 0.004(3) 0.010(3)
C6 0.041(4) 0.047(3) 0.032(3) 0.006(3) -0.008(3) -0.004(3)
F2 0.256(9) 0.119(5) 0.074(4) -0.032(3) -0.009(4) 0.096(5)
C19 0.038(3) 0.039(3) 0.031(3) -0.008(3) 0.002(3) 0.003(3)
C23 0.069(5) 0.054(5) 0.074(5) 0.005(4) 0.005(4) 0.001(4)
C1 0.032(3) 0.067(5) 0.082(5) 0.005(4) 0.002(3) -0.001(3)
C22 0.049(4) 0.100(6) 0.083(5) -0.043(5) -0.020(4) 0.004(4)
C21 0.130(9) 0.099(6) 0.065(5) 0.008(5) -0.033(6) 0.040(6)
C011 0.149(11) 0.070(5) 0.143(9) -0.014(6) 0.067(8) -0.025(6)
C20 0.152(11) 0.090(6) 0.108(8) 0.001(6) 0.060(7) -0.017(7)

loop_
_atom_type_symbol
_atom_type_description
_atom_type_scat_dispersion_real
_atom_type_scat_dispersion_imag
_atom_type_scat_source
C C 0.0033 0.0016 'International Tables Vol C Tables 4.2.6.8 and 6.1.1.4'
H H 0.0000 0.0000 'International Tables Vol C Tables 4.2.6.8 and 6.1.1.4'
Cl Cl 0.1484 0.1585 'International Tables Vol C Tables 4.2.6.8 and 6.1.1.4'
F F 0.0171 0.0103 'International Tables Vol C Tables 4.2.6.8 and 6.1.1.4'
O O 0.0106 0.0060 'International Tables Vol C Tables 4.2.6.8 and 6.1.1.4'
Se Se -0.0929 2.2259 'International Tables Vol C Tables 4.2.6.8 and 6.1.1.4'

loop_
_geom_angle_atom_site_label_1
_geom_angle_atom_site_label_2
_geom_angle_atom_site_label_3
_geom_angle
_geom_angle_site_symmetry_1
_geom_angle_site_symmetry_3
_geom_angle_publ_flag
C19 Se1 C23 97.8(3) . . ?
C2 O2 C1 104.7(5) . . ?
C11 O4 C10 109.7(4) . . ?
C7 O1 C1 105.1(5) . . ?
C17 O7 C21 115.8(5) . . ?
C8 O3 H3 109.5 . . ?
C18 O8 C22 116.0(5) . . ?
C16 O6 C20 115.7(6) . . ?
C8 C9 C10 118.4(5) . . ?
C8 C9 C12 110.5(5) . . ?
C10 C9 C12 101.2(5) . . ?
C8 C9 H9 108.8 . . ?
C10 C9 H9 108.8 . . ?
C12 C9 H9 108.8 . . ?
O3 C8 C9 112.6(5) . . ?
O3 C8 C5 112.0(4) . . ?
C9 C8 C5 109.5(4) . . ?
O3 C8 H8 107.5 . . ?
C9 C8 H8 107.5 . . ?
C5 C8 H8 107.5 . . ?
C11 C12 C13 120.6(5) . . ?
C11 C12 C9 101.0(5) . . ?
C13 C12 C9 113.6(5) . . ?
C11 C12 H12 106.9 . . ?
C13 C12 H12 106.9 . . ?
C9 C12 H12 106.9 . . ?
C17 C16 O6 121.1(5) . . ?
C17 C16 C15 119.7(6) . . ?
O6 C16 C15 119.2(6) . . ?
O8 C18 C17 120.2(5) . . ?
O8 C18 C19 119.5(6) . . ?
C17 C18 C19 120.2(5) . . ?
C12 C13 C4 109.0(4) . . ?
C12 C13 C14 113.1(4) . . ?
C4 C13 C14 112.0(4) . . ?
C12 C13 H13 107.5 . . ?
C4 C13 H13 107.5 . . ?
C14 C13 H13 107.5 . . ?
C3 C4 C5 120.8(5) . . ?
C3 C4 C13 115.5(5) . . ?
C5 C4 C13 123.7(5) . . ?
C6 C7 C2 121.7(5) . . ?
C6 C7 O1 128.4(6) . . ?
C2 C7 O1 109.9(6) . . ?
C15 C14 C19 118.3(5) . . ?
C15 C14 C13 121.1(5) . . ?
C19 C14 C13 120.6(5) . . ?
O5 C11 O4 121.1(6) . . ?
O5 C11 C12 129.5(6) . . ?
O4 C11 C12 109.3(5) . . ?
C2 C3 C4 118.1(5) . . ?
C2 C3 H3A 120.9 . . ?
C4 C3 H3A 120.9 . . ?
C4 C5 C6 119.5(5) . . ?
C4 C5 C8 122.6(5) . . ?
C6 C5 C8 117.9(5) . . ?
C16 C17 O7 122.6(6) . . ?
C16 C17 C18 119.7(5) . . ?
O7 C17 C18 117.7(6) . . ?
C3 C2 C7 121.4(5) . . ?
C3 C2 O2 128.6(5) . . ?
C7 C2 O2 110.0(5) . . ?
C14 C15 C16 122.4(6) . . ?
C14 C15 H15 118.8 . . ?
C16 C15 H15 118.8 . . ?
O4 C10 C9 103.5(4) . . ?
O4 C10 H10A 111.1 . . ?
C9 C10 H10A 111.1 . . ?
O4 C10 H10B 111.1 . . ?
C9 C10 H10B 111.1 . . ?
H10A C10 H10B 109.0 . . ?
C7 C6 C5 118.5(6) . . ?
C7 C6 H6 120.8 . . ?
C5 C6 H6 120.8 . . ?
C18 C19 C14 119.7(5) . . ?
C18 C19 Se1 118.1(4) . . ?
C14 C19 Se1 121.9(4) . . ?
F2 C23 F1 107.1(8) . . ?
F2 C23 F3 106.0(8) . . ?
F1 C23 F3 105.4(7) . . ?
F2 C23 Se1 116.5(6) . . ?
F1 C23 Se1 108.9(6) . . ?
F3 C23 Se1 112.4(6) . . ?
O2 C1 O1 109.2(5) . . ?
O2 C1 H1A 109.8 . . ?
O1 C1 H1A 109.8 . . ?
O2 C1 H1B 109.8 . . ?
O1 C1 H1B 109.8 . . ?
H1A C1 H1B 108.3 . . ?
O8 C22 H22A 109.5 . . ?
O8 C22 H22B 109.5 . . ?
H22A C22 H22B 109.5 . . ?
O8 C22 H22C 109.5 . . ?
H22A C22 H22C 109.5 . . ?
H22B C22 H22C 109.5 . . ?
O7 C21 H21A 109.5 . . ?
O7 C21 H21B 109.5 . . ?
H21A C21 H21B 109.5 . . ?
O7 C21 H21C 109.5 . . ?
H21A C21 H21C 109.5 . . ?
H21B C21 H21C 109.5 . . ?
Cl1 C011 Cl2 116.5(5) . . ?
Cl1 C011 H01A 108.2 . . ?
Cl2 C011 H01A 108.2 . . ?
Cl1 C011 H01B 108.2 . . ?
Cl2 C011 H01B 108.2 . . ?
H01A C011 H01B 107.3 . . ?
O6 C20 H20A 109.5 . . ?
O6 C20 H20B 109.5 . . ?
H20A C20 H20B 109.5 . . ?
O6 C20 H20C 109.5 . . ?
H20A C20 H20C 109.5 . . ?
H20B C20 H20C 109.5 . . ?

loop_
_geom_bond_atom_site_label_1
_geom_bond_atom_site_label_2
_geom_bond_distance
_geom_bond_site_symmetry_2
_geom_bond_publ_flag
Se1 C19 1.898(6) . ?
Se1 C23 1.932(8) . ?
Cl2 C011 1.749(11) . ?
Cl1 C011 1.725(11) . ?
O2 C2 1.381(7) . ?
O2 C1 1.421(8) . ?
O4 C11 1.340(7) . ?
O4 C10 1.462(8) . ?
O1 C7 1.377(7) . ?
O1 C1 1.420(8) . ?
O7 C17 1.378(6) . ?
O7 C21 1.424(9) . ?
O3 C8 1.418(7) . ?
O3 H3 0.8200 . ?
O8 C18 1.363(7) . ?
O8 C22 1.421(8) . ?
O5 C11 1.196(7) . ?
O6 C16 1.377(7) . ?
O6 C20 1.403(10) . ?
C9 C8 1.508(8) . ?
C9 C10 1.508(8) . ?
C9 C12 1.512(8) . ?
C9 H9 0.9800 . ?
C8 C5 1.530(8) . ?
C8 H8 0.9800 . ?
C12 C11 1.512(8) . ?
C12 C13 1.525(8) . ?
C12 H12 0.9800 . ?
C16 C17 1.383(9) . ?
C16 C15 1.390(8) . ?
C18 C17 1.397(9) . ?
C18 C19 1.404(8) . ?
C13 C4 1.529(7) . ?
C13 C14 1.524(7) . ?
C13 H13 0.9800 . ?
C4 C3 1.393(7) . ?
C4 C5 1.394(7) . ?
C7 C6 1.357(8) . ?
C7 C2 1.375(8) . ?
C14 C15 1.370(7) . ?
C14 C19 1.418(7) . ?
C3 C2 1.363(8) . ?
C3 H3A 0.9300 . ?
C5 C6 1.402(8) . ?
F1 C23 1.291(9) . ?
F3 C23 1.318(10) . ?
C15 H15 0.9300 . ?
C10 H10A 0.9700 . ?
C10 H10B 0.9700 . ?
C6 H6 0.9300 . ?
F2 C23 1.262(9) . ?
C1 H1A 0.9700 . ?
C1 H1B 0.9700 . ?
C22 H22A 0.9600 . ?
C22 H22B 0.9600 . ?
C22 H22C 0.9600 . ?
C21 H21A 0.9600 . ?
C21 H21B 0.9600 . ?
C21 H21C 0.9600 . ?
C011 H01A 0.9700 . ?
C011 H01B 0.9700 . ?
C20 H20A 0.9600 . ?
C20 H20B 0.9600 . ?
C20 H20C 0.9600 . ?

loop_
_geom_torsion_atom_site_label_1
_geom_torsion_atom_site_label_2
_geom_torsion_atom_site_label_3
_geom_torsion_atom_site_label_4
_geom_torsion
_geom_torsion_site_symmetry_1
_geom_torsion_site_symmetry_2
_geom_torsion_site_symmetry_3
_geom_torsion_site_symmetry_4
_geom_torsion_publ_flag
C10 C9 C8 O3 68.3(7) . . . . ?
C12 C9 C8 O3 -175.8(5) . . . . ?
C10 C9 C8 C5 -166.3(5) . . . . ?
C12 C9 C8 C5 -50.4(6) . . . . ?
C8 C9 C12 C11 -162.8(4) . . . . ?
C10 C9 C12 C11 -36.6(5) . . . . ?
C8 C9 C12 C13 66.6(6) . . . . ?
C10 C9 C12 C13 -167.2(4) . . . . ?
C20 O6 C16 C17 70.4(9) . . . . ?
C20 O6 C16 C15 -111.5(8) . . . . ?
C22 O8 C18 C17 72.0(8) . . . . ?
C22 O8 C18 C19 -111.7(7) . . . . ?
C11 C12 C13 C4 -163.3(5) . . . . ?
C9 C12 C13 C4 -43.3(6) . . . . ?
C11 C12 C13 C14 -38.1(7) . . . . ?
C9 C12 C13 C14 82.0(6) . . . . ?
C12 C13 C4 C3 -168.4(5) . . . . ?
C14 C13 C4 C3 65.7(7) . . . . ?
C12 C13 C4 C5 10.8(7) . . . . ?
C14 C13 C4 C5 -115.1(5) . . . . ?
C1 O1 C7 C6 -176.8(6) . . . . ?
C1 O1 C7 C2 5.0(6) . . . . ?
C12 C13 C14 C15 -84.0(6) . . . . ?
C4 C13 C14 C15 39.6(7) . . . . ?
C12 C13 C14 C19 96.4(6) . . . . ?
C4 C13 C14 C19 -139.9(5) . . . . ?
C10 O4 C11 O5 176.9(6) . . . . ?
C10 O4 C11 C12 -2.2(6) . . . . ?
C13 C12 C11 O5 -27.7(9) . . . . ?
C9 C12 C11 O5 -153.8(6) . . . . ?
C13 C12 C11 O4 151.3(5) . . . . ?
C9 C12 C11 O4 25.2(6) . . . . ?
C5 C4 C3 C2 -0.2(8) . . . . ?
C13 C4 C3 C2 179.1(5) . . . . ?
C3 C4 C5 C6 0.7(8) . . . . ?
C13 C4 C5 C6 -178.5(5) . . . . ?
C3 C4 C5 C8 179.7(5) . . . . ?
C13 C4 C5 C8 0.5(8) . . . . ?
O3 C8 C5 C4 145.1(5) . . . . ?
C9 C8 C5 C4 19.4(7) . . . . ?
O3 C8 C5 C6 -35.9(7) . . . . ?
C9 C8 C5 C6 -161.6(5) . . . . ?
O6 C16 C17 O7 -3.3(9) . . . . ?
C15 C16 C17 O7 178.5(5) . . . . ?
O6 C16 C17 C18 -179.5(5) . . . . ?
C15 C16 C17 C18 2.4(8) . . . . ?
C21 O7 C17 C16 65.2(9) . . . . ?
C21 O7 C17 C18 -118.5(8) . . . . ?
O8 C18 C17 C16 175.3(5) . . . . ?
C19 C18 C17 C16 -1.0(8) . . . . ?
O8 C18 C17 O7 -1.0(8) . . . . ?
C19 C18 C17 O7 -177.3(5) . . . . ?
C4 C3 C2 C7 -0.4(9) . . . . ?
C4 C3 C2 O2 176.1(5) . . . . ?
C6 C7 C2 C3 0.5(9) . . . . ?
O1 C7 C2 C3 178.8(5) . . . . ?
C6 C7 C2 O2 -176.7(5) . . . . ?
O1 C7 C2 O2 1.7(6) . . . . ?
C1 O2 C2 C3 175.5(6) . . . . ?
C1 O2 C2 C7 -7.6(6) . . . . ?
C19 C14 C15 C16 -2.2(8) . . . . ?
C13 C14 C15 C16 178.3(5) . . . . ?
C17 C16 C15 C14 -0.8(9) . . . . ?
O6 C16 C15 C14 -179.0(5) . . . . ?
C11 O4 C10 C9 -22.0(6) . . . . ?
C8 C9 C10 O4 157.2(5) . . . . ?
C12 C9 C10 O4 36.3(5) . . . . ?
C2 C7 C6 C5 0.1(8) . . . . ?
O1 C7 C6 C5 -177.9(5) . . . . ?
C4 C5 C6 C7 -0.7(8) . . . . ?
C8 C5 C6 C7 -179.7(5) . . . . ?
O8 C18 C19 C14 -178.3(5) . . . . ?
C17 C18 C19 C14 -2.0(8) . . . . ?
O8 C18 C19 Se1 7.4(7) . . . . ?
C17 C18 C19 Se1 -176.3(4) . . . . ?
C15 C14 C19 C18 3.5(8) . . . . ?
C13 C14 C19 C18 -176.9(5) . . . . ?
C15 C14 C19 Se1 177.6(4) . . . . ?
C13 C14 C19 Se1 -2.9(7) . . . . ?
C23 Se1 C19 C18 -82.2(5) . . . . ?
C23 Se1 C19 C14 103.6(5) . . . . ?
C2 O2 C1 O1 10.7(7) . . . . ?
C7 O1 C1 O2 -9.8(7) . . . . ?
